data_4024647
loop_
_publ_author_name
'Feldman, Ken S.'
'Hester, D. Keith'
'Iyer, Malliga R.'
'Munson, Paul J.'
'Silva L\'opez, Carlos'
'Faza, Olalla Nieto'

_publ_section_title
;
 Allenyl Azide Cycloaddition Chemistry. 2,3-Cyclopentennelated Indole
 Synthesis through Indolidene Intermediates
;
_journal_coden_ASTM JOCEAH
_journal_issue 14
_journal_name_full 'Journal of Organic Chemistry'
_journal_page_first 4958
_journal_page_last 4974
_journal_paper_doi 10.1021/jo900659w
_journal_volume 74
_journal_year 2009
_chemical_formula_moiety 'C27 H43 N O Si2'
_chemical_formula_sum 'C27 H43 N O Si2'
_chemical_formula_weight 453.80
_space_group_IT_number 14
_symmetry_cell_setting monoclinic
_symmetry_space_group_name_Hall '-P 2ybc'
_symmetry_space_group_name_H-M 'P 1 21/c 1'
_atom_sites_solution_hydrogens geom
_atom_sites_solution_primary direct
_atom_sites_solution_secondary difmap
_audit_creation_method SHELXL-97
_cell_angle_alpha 90.00
_cell_angle_beta 93.52(3)
_cell_angle_gamma 90.00
_cell_formula_units_Z 4
_cell_length_a 11.869(2)
_cell_length_b 10.874(2)
_cell_length_c 22.010(4)
_cell_measurement_reflns_used 9371
_cell_measurement_temperature 123(2)
_cell_measurement_theta_max 28.570
_cell_measurement_theta_min 2.534
_cell_volume 2835.2(10)
_computing_cell_refinement 'Bruker SMART'
_computing_data_collection 'Bruker SMART'
_computing_data_reduction 'Bruker SAINT'
_computing_molecular_graphics 'Bruker SHELXTL'
_computing_publication_material 'Bruker SHELXTL'
_computing_structure_refinement 'SHELXL-97 (Sheldrick, 1997)'
_computing_structure_solution 'SHELXS-97 (Sheldrick, 1990)'
_diffrn_ambient_temperature 123(2)
_diffrn_measured_fraction_theta_full 0.943
_diffrn_measured_fraction_theta_max 0.943
_diffrn_measurement_device_type 'CCD area detector'
_diffrn_measurement_method 'phi and omega scans'
_diffrn_radiation_monochromator graphite
_diffrn_radiation_source 'fine-focus sealed tube'
_diffrn_radiation_type MoK\a
_diffrn_radiation_wavelength 0.71073
_diffrn_reflns_av_R_equivalents 0.0910
_diffrn_reflns_av_sigmaI/netI 0.0928
_diffrn_reflns_limit_h_max 15
_diffrn_reflns_limit_h_min -15
_diffrn_reflns_limit_k_max 14
_diffrn_reflns_limit_k_min -14
_diffrn_reflns_limit_l_max 29
_diffrn_reflns_limit_l_min -26
_diffrn_reflns_number 24148
_diffrn_reflns_theta_full 29.13
_diffrn_reflns_theta_max 29.13
_diffrn_reflns_theta_min 1.72
_exptl_absorpt_coefficient_mu 0.142
_exptl_absorpt_correction_T_max 0.980
_exptl_absorpt_correction_T_min 0.968
_exptl_absorpt_correction_type empirical
_exptl_absorpt_process_details SADABS
_exptl_crystal_colour colorless
_exptl_crystal_density_diffrn 1.063
_exptl_crystal_density_method 'not measured'
_exptl_crystal_description block
_exptl_crystal_F_000 992
_exptl_crystal_size_max 0.25
_exptl_crystal_size_mid 0.18
_exptl_crystal_size_min 0.13
_refine_diff_density_max 0.681
_refine_diff_density_min -0.620
_refine_diff_density_rms 0.080
_refine_ls_extinction_method none
_refine_ls_goodness_of_fit_ref 1.022
_refine_ls_hydrogen_treatment noref
_refine_ls_matrix_type full
_refine_ls_number_parameters 290
_refine_ls_number_reflns 7027
_refine_ls_number_restraints 0
_refine_ls_restrained_S_all 1.022
_refine_ls_R_factor_all 0.1086
_refine_ls_R_factor_gt 0.0738
_refine_ls_shift/su_max 0.000
_refine_ls_shift/su_mean 0.000
_refine_ls_structure_factor_coef Fsqd
_refine_ls_weighting_details 'calc w=1/[\s^2^(Fo^2^)+(0.0986P)^2^+0.0000P] where P=(Fo^2^+2Fc^2^)/3'
_refine_ls_weighting_scheme calc
_refine_ls_wR_factor_gt 0.1783
_refine_ls_wR_factor_ref 0.1939
_reflns_number_gt 4448
_reflns_number_total 7227
_reflns_threshold_expression >2sigma(I)
_cod_data_source_file jo900659w_si_005.cif
_cod_data_source_block dkh7s
_cod_depositor_comments
;
The following automatic conversions were performed:
'_symmetry_cell_setting' value 'Monoclinic' changed to 'monoclinic'
according to '/home/saulius/struct/CIF-dictionaries/cif_core.dic'
dictionary named 'cif_core.dic' version 2.4.1 from 2010-06-29.

Automatic conversion script
Id: cif_fix_enum 1527 2010-12-29 10:47:43Z saulius 

The following automatic conversions were performed:
data name '_publ_contact_author_e-mail' replaced with
'_publ_contact_author_email' as specified in the replacement file
'/home/antanas/src/cod-tools/trunk/data/replacement-values/replacement_tags.lst'.

Automatic conversion script
Id: cif_correct_tags 4998 2017-03-02 13:24:31Z antanas 
;
_cod_original_sg_symbol_H-M P2(1)/c
_cod_database_code 4024647

loop_
_symmetry_equiv_pos_as_xyz
'x, y, z'
'-x, y+1/2, -z+1/2'
'-x, -y, -z'
'x, -y-1/2, z-1/2'

loop_
_atom_site_label
_atom_site_type_symbol
_atom_site_fract_x
_atom_site_fract_y
_atom_site_fract_z
_atom_site_U_iso_or_equiv
_atom_site_adp_type
_atom_site_occupancy
_atom_site_symmetry_multiplicity
_atom_site_calc_flag
_atom_site_refinement_flags
_atom_site_disorder_assembly
_atom_site_disorder_group
C1 C 0.3793(3) 0.2273(3) 0.41551(14) 0.0501(8) Uani 1 1 d . . .
H1A H 0.4296 0.1840 0.4439 0.075 Uiso 1 1 calc R . .
H1B H 0.3128 0.1787 0.4066 0.075 Uiso 1 1 calc R . .
H1C H 0.3585 0.3044 0.4329 0.075 Uiso 1 1 calc R . .
C2 C 0.5789(2) 0.3556(3) 0.36037(15) 0.0468(7) Uani 1 1 d . . .
H2A H 0.5561 0.4326 0.3771 0.070 Uiso 1 1 calc R . .
H2B H 0.6156 0.3704 0.3234 0.070 Uiso 1 1 calc R . .
H2C H 0.6302 0.3148 0.3891 0.070 Uiso 1 1 calc R . .
C3 C 0.4907(2) 0.1074(2) 0.30796(14) 0.0426(7) Uani 1 1 d . . .
H3A H 0.5345 0.0588 0.3372 0.064 Uiso 1 1 calc R . .
H3B H 0.5344 0.1236 0.2736 0.064 Uiso 1 1 calc R . .
H3C H 0.4234 0.0635 0.2948 0.064 Uiso 1 1 calc R . .
C4 C 0.3561(2) 0.3443(2) 0.28750(11) 0.0301(5) Uani 1 1 d . . .
H4A H 0.3320 0.4187 0.3072 0.036 Uiso 1 1 calc R . .
H4B H 0.4002 0.3690 0.2539 0.036 Uiso 1 1 calc R . .
C5 C 0.2525(2) 0.2779(2) 0.26172(11) 0.0261(5) Uani 1 1 d . . .
C6 C 0.2408(2) 0.2123(2) 0.20933(11) 0.0264(5) Uani 1 1 d . . .
C7 C 0.3204(2) 0.1952(2) 0.15943(12) 0.0354(6) Uani 1 1 d . . .
H7A H 0.3377 0.1086 0.1550 0.042 Uiso 1 1 calc R . .
H7B H 0.3903 0.2388 0.1695 0.042 Uiso 1 1 calc R . .
C8 C 0.2648(2) 0.2452(3) 0.09925(11) 0.0364(6) Uani 1 1 d . . .
H8A H 0.3093 0.2192 0.0660 0.044 Uiso 1 1 calc R . .
H8B H 0.2664 0.3344 0.1005 0.044 Uiso 1 1 calc R . .
C9 C 0.1410(2) 0.2024(2) 0.08583(11) 0.0321(6) Uani 1 1 d . . .
C10 C 0.1345(3) 0.0639(3) 0.07238(13) 0.0456(7) Uani 1 1 d . . .
H10A H 0.0569 0.0387 0.0684 0.068 Uiso 1 1 calc R . .
H10B H 0.1729 0.0194 0.1052 0.068 Uiso 1 1 calc R . .
H10C H 0.1698 0.0469 0.0352 0.068 Uiso 1 1 calc R . .
C11 C 0.0950(3) 0.2723(3) 0.02876(12) 0.0458(7) Uani 1 1 d . . .
H11A H 0.1413 0.2549 -0.0045 0.069 Uiso 1 1 calc R . .
H11B H 0.0961 0.3590 0.0369 0.069 Uiso 1 1 calc R . .
H11C H 0.0189 0.2465 0.0183 0.069 Uiso 1 1 calc R . .
C12 C 0.0712(2) 0.2377(2) 0.14096(10) 0.0245(5) Uani 1 1 d . . .
H12 H 0.0809 0.3260 0.1485 0.029 Uiso 1 1 calc R . .
C13 C -0.1098(2) 0.4560(2) 0.07847(14) 0.0429(7) Uani 1 1 d . . .
H13A H -0.0385 0.4898 0.0932 0.064 Uiso 1 1 calc R . .
H13B H -0.1671 0.5180 0.0797 0.064 Uiso 1 1 calc R . .
H13C H -0.1047 0.4281 0.0373 0.064 Uiso 1 1 calc R . .
C14 C -0.1665(2) 0.3877(2) 0.20476(12) 0.0391(7) Uani 1 1 d . . .
H14A H -0.2004 0.3266 0.2293 0.059 Uiso 1 1 calc R . .
H14B H -0.2147 0.4585 0.2012 0.059 Uiso 1 1 calc R . .
H14C H -0.0945 0.4111 0.2236 0.059 Uiso 1 1 calc R . .
C15 C -0.2794(2) 0.2446(2) 0.09471(11) 0.0302(6) Uani 1 1 d . . .
C16 C -0.3098(3) 0.1352(3) 0.13291(16) 0.0669(11) Uani 1 1 d . . .
H16A H -0.3267 0.1627 0.1728 0.100 Uiso 1 1 calc R . .
H16B H -0.2473 0.0790 0.1362 0.100 Uiso 1 1 calc R . .
H16C H -0.3745 0.0944 0.1140 0.100 Uiso 1 1 calc R . .
C17 C -0.3788(3) 0.3347(3) 0.0909(2) 0.0684(11) Uani 1 1 d . . .
H17A H -0.4453 0.2933 0.0745 0.103 Uiso 1 1 calc R . .
H17B H -0.3618 0.4023 0.0650 0.103 Uiso 1 1 calc R . .
H17C H -0.3916 0.3649 0.1309 0.103 Uiso 1 1 calc R . .
C18 C -0.2602(3) 0.1989(4) 0.03039(15) 0.0677(11) Uani 1 1 d . . .
H18A H -0.2012 0.1384 0.0322 0.101 Uiso 1 1 calc R . .
H18B H -0.2389 0.2667 0.0057 0.101 Uiso 1 1 calc R . .
H18C H -0.3285 0.1627 0.0129 0.101 Uiso 1 1 calc R . .
C19 C 0.1195(2) 0.1681(2) 0.19801(10) 0.0242(5) Uani 1 1 d . . .
H19 H 0.1162 0.0788 0.1919 0.029 Uiso 1 1 calc R . .
C20 C -0.0237(2) 0.17243(19) 0.28554(10) 0.0238(5) Uani 1 1 d . . .
C21 C -0.1124(2) 0.0926(2) 0.27004(11) 0.0279(5) Uani 1 1 d . . .
H21 H -0.1177 0.0525 0.2327 0.034 Uiso 1 1 calc R . .
C22 C -0.1930(2) 0.0750(2) 0.31280(11) 0.0315(6) Uani 1 1 d . . .
H22 H -0.2529 0.0214 0.3040 0.038 Uiso 1 1 calc R . .
C23 C -0.1852(2) 0.1368(2) 0.36896(11) 0.0319(6) Uani 1 1 d . . .
H23 H -0.2405 0.1240 0.3964 0.038 Uiso 1 1 calc R . .
C24 C -0.0972(2) 0.2163(2) 0.38429(11) 0.0300(6) Uani 1 1 d . . .
H24 H -0.0943 0.2579 0.4213 0.036 Uiso 1 1 calc R . .
C25 C -0.0113(2) 0.2338(2) 0.34302(10) 0.0256(5) Uani 1 1 d . . .
C26 C 0.0964(2) 0.2964(2) 0.34554(10) 0.0261(5) Uani 1 1 d . . .
H26 H 0.1268 0.3444 0.3775 0.031 Uiso 1 1 calc R . .
C27 C 0.1455(2) 0.2716(2) 0.29179(10) 0.0244(5) Uani 1 1 d . . .
N1 N 0.07036(16) 0.20355(17) 0.25432(8) 0.0242(4) Uani 1 1 d . . .
O1 O -0.04747(14) 0.21391(14) 0.12964(7) 0.0254(4) Uani 1 1 d . . .
Si1 Si -0.14665(6) 0.32356(6) 0.12761(3) 0.02583(19) Uani 1 1 d . . .
Si2 Si 0.45148(6) 0.25633(6) 0.34372(3) 0.0312(2) Uani 1 1 d . . .

loop_
_atom_site_aniso_label
_atom_site_aniso_U_11
_atom_site_aniso_U_22
_atom_site_aniso_U_33
_atom_site_aniso_U_23
_atom_site_aniso_U_13
_atom_site_aniso_U_12
C1 0.0501(19) 0.061(2) 0.0384(17) 0.0123(14) -0.0030(14) 0.0012(15)
C2 0.0390(16) 0.0387(15) 0.061(2) 0.0017(14) -0.0101(15) -0.0031(12)
C3 0.0376(16) 0.0330(14) 0.0564(19) 0.0035(13) -0.0045(14) 0.0021(11)
C4 0.0317(14) 0.0279(12) 0.0305(13) 0.0037(10) 0.0015(11) -0.0014(10)
C5 0.0298(13) 0.0242(11) 0.0238(12) 0.0053(9) -0.0017(10) 0.0023(9)
C6 0.0282(13) 0.0264(11) 0.0245(12) 0.0043(9) 0.0011(10) 0.0056(9)
C7 0.0352(15) 0.0395(14) 0.0317(14) 0.0005(11) 0.0046(12) 0.0075(11)
C8 0.0405(16) 0.0469(16) 0.0230(13) 0.0008(11) 0.0113(11) 0.0037(12)
C9 0.0369(15) 0.0394(14) 0.0206(12) -0.0017(10) 0.0053(11) 0.0044(11)
C10 0.0543(19) 0.0501(17) 0.0335(15) -0.0172(13) 0.0117(13) 0.0047(14)
C11 0.0483(18) 0.070(2) 0.0200(13) 0.0067(13) 0.0069(12) 0.0055(15)
C12 0.0324(13) 0.0224(11) 0.0186(11) -0.0002(9) -0.0002(10) 0.0026(9)
C13 0.0434(17) 0.0300(13) 0.0550(19) 0.0107(13) 0.0001(14) -0.0006(12)
C14 0.0460(17) 0.0364(14) 0.0335(15) -0.0120(11) -0.0076(12) 0.0098(12)
C15 0.0341(14) 0.0312(12) 0.0250(13) 0.0012(10) -0.0016(11) -0.0007(10)
C16 0.062(2) 0.075(2) 0.060(2) 0.0284(19) -0.0185(18) -0.0335(19)
C17 0.045(2) 0.052(2) 0.106(3) -0.0064(19) -0.020(2) 0.0050(15)
C18 0.055(2) 0.101(3) 0.046(2) -0.031(2) 0.0033(16) -0.023(2)
C19 0.0330(13) 0.0226(11) 0.0175(11) 0.0013(8) 0.0041(10) 0.0052(9)
C20 0.0296(13) 0.0239(11) 0.0177(11) 0.0017(8) -0.0005(10) 0.0034(9)
C21 0.0350(14) 0.0274(12) 0.0210(12) -0.0016(9) -0.0011(10) 0.0012(10)
C22 0.0328(14) 0.0322(13) 0.0291(13) 0.0008(10) -0.0012(11) -0.0022(10)
C23 0.0349(14) 0.0384(14) 0.0231(12) 0.0005(10) 0.0071(11) 0.0004(11)
C24 0.0353(14) 0.0361(13) 0.0186(12) -0.0017(10) 0.0007(10) 0.0043(11)
C25 0.0310(13) 0.0272(12) 0.0179(11) 0.0001(9) -0.0041(10) 0.0029(9)
C26 0.0308(13) 0.0293(12) 0.0177(11) -0.0018(9) -0.0038(10) -0.0009(10)
C27 0.0304(13) 0.0231(11) 0.0190(11) 0.0017(9) -0.0041(10) 0.0017(9)
N1 0.0273(11) 0.0281(10) 0.0171(10) -0.0003(8) 0.0016(8) -0.0016(8)
O1 0.0308(9) 0.0255(8) 0.0195(8) -0.0014(6) -0.0007(7) 0.0029(7)
Si1 0.0331(4) 0.0211(3) 0.0228(3) -0.0005(2) -0.0022(3) 0.0009(3)
Si2 0.0306(4) 0.0291(4) 0.0331(4) 0.0042(3) -0.0045(3) -0.0012(3)

loop_
_atom_type_symbol
_atom_type_description
_atom_type_scat_dispersion_real
_atom_type_scat_dispersion_imag
_atom_type_scat_source
C C 0.0033 0.0016 'International Tables Vol C Tables 4.2.6.8 and 6.1.1.4'
H H 0.0000 0.0000 'International Tables Vol C Tables 4.2.6.8 and 6.1.1.4'
N N 0.0061 0.0033 'International Tables Vol C Tables 4.2.6.8 and 6.1.1.4'
O O 0.0106 0.0060 'International Tables Vol C Tables 4.2.6.8 and 6.1.1.4'
Si Si 0.0817 0.0704 'International Tables Vol C Tables 4.2.6.8 and 6.1.1.4'

loop_
_geom_angle_atom_site_label_1
_geom_angle_atom_site_label_2
_geom_angle_atom_site_label_3
_geom_angle
_geom_angle_site_symmetry_1
_geom_angle_site_symmetry_3
_geom_angle_publ_flag
Si2 C1 H1A 109.5 . . ?
Si2 C1 H1B 109.5 . . ?
H1A C1 H1B 109.5 . . ?
Si2 C1 H1C 109.5 . . ?
H1A C1 H1C 109.5 . . ?
H1B C1 H1C 109.5 . . ?
Si2 C2 H2A 109.5 . . ?
Si2 C2 H2B 109.5 . . ?
H2A C2 H2B 109.5 . . ?
Si2 C2 H2C 109.5 . . ?
H2A C2 H2C 109.5 . . ?
H2B C2 H2C 109.5 . . ?
Si2 C3 H3A 109.5 . . ?
Si2 C3 H3B 109.5 . . ?
H3A C3 H3B 109.5 . . ?
Si2 C3 H3C 109.5 . . ?
H3A C3 H3C 109.5 . . ?
H3B C3 H3C 109.5 . . ?
C5 C4 Si2 116.60(16) . . ?
C5 C4 H4A 108.1 . . ?
Si2 C4 H4A 108.1 . . ?
C5 C4 H4B 108.1 . . ?
Si2 C4 H4B 108.1 . . ?
H4A C4 H4B 107.3 . . ?
C6 C5 C27 108.2(2) . . ?
C6 C5 C4 127.7(2) . . ?
C27 C5 C4 124.1(2) . . ?
C5 C6 C7 130.5(2) . . ?
C5 C6 C19 110.6(2) . . ?
C7 C6 C19 118.1(2) . . ?
C6 C7 C8 109.2(2) . . ?
C6 C7 H7A 109.8 . . ?
C8 C7 H7A 109.8 . . ?
C6 C7 H7B 109.8 . . ?
C8 C7 H7B 109.8 . . ?
H7A C7 H7B 108.3 . . ?
C7 C8 C9 114.0(2) . . ?
C7 C8 H8A 108.7 . . ?
C9 C8 H8A 108.7 . . ?
C7 C8 H8B 108.7 . . ?
C9 C8 H8B 108.7 . . ?
H8A C8 H8B 107.6 . . ?
C10 C9 C11 108.4(2) . . ?
C10 C9 C8 111.5(2) . . ?
C11 C9 C8 107.0(2) . . ?
C10 C9 C12 111.6(2) . . ?
C11 C9 C12 109.6(2) . . ?
C8 C9 C12 108.7(2) . . ?
C9 C10 H10A 109.5 . . ?
C9 C10 H10B 109.5 . . ?
H10A C10 H10B 109.5 . . ?
C9 C10 H10C 109.5 . . ?
H10A C10 H10C 109.5 . . ?
H10B C10 H10C 109.5 . . ?
C9 C11 H11A 109.5 . . ?
C9 C11 H11B 109.5 . . ?
H11A C11 H11B 109.5 . . ?
C9 C11 H11C 109.5 . . ?
H11A C11 H11C 109.5 . . ?
H11B C11 H11C 109.5 . . ?
O1 C12 C19 111.28(18) . . ?
O1 C12 C9 112.50(18) . . ?
C19 C12 C9 108.86(19) . . ?
O1 C12 H12 108.0 . . ?
C19 C12 H12 108.0 . . ?
C9 C12 H12 108.0 . . ?
Si1 C13 H13A 109.5 . . ?
Si1 C13 H13B 109.5 . . ?
H13A C13 H13B 109.5 . . ?
Si1 C13 H13C 109.5 . . ?
H13A C13 H13C 109.5 . . ?
H13B C13 H13C 109.5 . . ?
Si1 C14 H14A 109.5 . . ?
Si1 C14 H14B 109.5 . . ?
H14A C14 H14B 109.5 . . ?
Si1 C14 H14C 109.5 . . ?
H14A C14 H14C 109.5 . . ?
H14B C14 H14C 109.5 . . ?
C16 C15 C17 109.0(3) . . ?
C16 C15 C18 108.2(3) . . ?
C17 C15 C18 108.4(3) . . ?
C16 C15 Si1 111.34(18) . . ?
C17 C15 Si1 110.51(19) . . ?
C18 C15 Si1 109.41(19) . . ?
C15 C16 H16A 109.5 . . ?
C15 C16 H16B 109.5 . . ?
H16A C16 H16B 109.5 . . ?
C15 C16 H16C 109.5 . . ?
H16A C16 H16C 109.5 . . ?
H16B C16 H16C 109.5 . . ?
C15 C17 H17A 109.5 . . ?
C15 C17 H17B 109.5 . . ?
H17A C17 H17B 109.5 . . ?
C15 C17 H17C 109.5 . . ?
H17A C17 H17C 109.5 . . ?
H17B C17 H17C 109.5 . . ?
C15 C18 H18A 109.5 . . ?
C15 C18 H18B 109.5 . . ?
H18A C18 H18B 109.5 . . ?
C15 C18 H18C 109.5 . . ?
H18A C18 H18C 109.5 . . ?
H18B C18 H18C 109.5 . . ?
N1 C19 C6 101.61(18) . . ?
N1 C19 C12 114.47(18) . . ?
C6 C19 C12 106.13(18) . . ?
N1 C19 H19 111.4 . . ?
C6 C19 H19 111.4 . . ?
C12 C19 H19 111.4 . . ?
N1 C20 C21 130.6(2) . . ?
N1 C20 C25 106.4(2) . . ?
C21 C20 C25 122.9(2) . . ?
C20 C21 C22 117.4(2) . . ?
C20 C21 H21 121.3 . . ?
C22 C21 H21 121.3 . . ?
C21 C22 C23 121.1(2) . . ?
C21 C22 H22 119.5 . . ?
C23 C22 H22 119.5 . . ?
C24 C23 C22 121.5(2) . . ?
C24 C23 H23 119.2 . . ?
C22 C23 H23 119.2 . . ?
C23 C24 C25 119.3(2) . . ?
C23 C24 H24 120.3 . . ?
C25 C24 H24 120.3 . . ?
C24 C25 C20 117.7(2) . . ?
C24 C25 C26 135.0(2) . . ?
C20 C25 C26 107.2(2) . . ?
C27 C26 C25 107.1(2) . . ?
C27 C26 H26 126.4 . . ?
C25 C26 H26 126.4 . . ?
C26 C27 N1 108.9(2) . . ?
C26 C27 C5 143.2(2) . . ?
N1 C27 C5 107.4(2) . . ?
C20 N1 C27 110.00(19) . . ?
C20 N1 C19 137.22(19) . . ?
C27 N1 C19 111.78(19) . . ?
C12 O1 Si1 123.77(13) . . ?
O1 Si1 C14 111.71(10) . . ?
O1 Si1 C13 112.01(11) . . ?
C14 Si1 C13 106.62(13) . . ?
O1 Si1 C15 104.72(10) . . ?
C14 Si1 C15 111.61(12) . . ?
C13 Si1 C15 110.24(12) . . ?
C3 Si2 C1 110.38(14) . . ?
C3 Si2 C2 111.20(13) . . ?
C1 Si2 C2 109.74(15) . . ?
C3 Si2 C4 108.51(12) . . ?
C1 Si2 C4 110.64(13) . . ?
C2 Si2 C4 106.29(12) . . ?

loop_
_geom_bond_atom_site_label_1
_geom_bond_atom_site_label_2
_geom_bond_distance
_geom_bond_site_symmetry_2
_geom_bond_publ_flag
C1 Si2 1.870(3) . ?
C1 H1A 0.9600 . ?
C1 H1B 0.9600 . ?
C1 H1C 0.9600 . ?
C2 Si2 1.876(3) . ?
C2 H2A 0.9600 . ?
C2 H2B 0.9600 . ?
C2 H2C 0.9600 . ?
C3 Si2 1.872(3) . ?
C3 H3A 0.9600 . ?
C3 H3B 0.9600 . ?
C3 H3C 0.9600 . ?
C4 C5 1.506(3) . ?
C4 Si2 1.885(2) . ?
C4 H4A 0.9700 . ?
C4 H4B 0.9700 . ?
C5 C6 1.356(3) . ?
C5 C27 1.470(3) . ?
C6 C7 1.503(3) . ?
C6 C19 1.524(3) . ?
C7 C8 1.542(4) . ?
C7 H7A 0.9700 . ?
C7 H7B 0.9700 . ?
C8 C9 1.552(4) . ?
C8 H8A 0.9700 . ?
C8 H8B 0.9700 . ?
C9 C10 1.536(4) . ?
C9 C11 1.539(4) . ?
C9 C12 1.559(3) . ?
C10 H10A 0.9600 . ?
C10 H10B 0.9600 . ?
C10 H10C 0.9600 . ?
C11 H11A 0.9600 . ?
C11 H11B 0.9600 . ?
C11 H11C 0.9600 . ?
C12 O1 1.438(3) . ?
C12 C19 1.546(3) . ?
C12 H12 0.9800 . ?
C13 Si1 1.869(3) . ?
C13 H13A 0.9600 . ?
C13 H13B 0.9600 . ?
C13 H13C 0.9600 . ?
C14 Si1 1.864(3) . ?
C14 H14A 0.9600 . ?
C14 H14B 0.9600 . ?
C14 H14C 0.9600 . ?
C15 C16 1.513(4) . ?
C15 C17 1.531(4) . ?
C15 C18 1.531(4) . ?
C15 Si1 1.899(3) . ?
C16 H16A 0.9600 . ?
C16 H16B 0.9600 . ?
C16 H16C 0.9600 . ?
C17 H17A 0.9600 . ?
C17 H17B 0.9600 . ?
C17 H17C 0.9600 . ?
C18 H18A 0.9600 . ?
C18 H18B 0.9600 . ?
C18 H18C 0.9600 . ?
C19 N1 1.454(3) . ?
C19 H19 0.9800 . ?
C20 N1 1.388(3) . ?
C20 C21 1.391(3) . ?
C20 C25 1.430(3) . ?
C21 C22 1.396(3) . ?
C21 H21 0.9300 . ?
C22 C23 1.406(3) . ?
C22 H22 0.9300 . ?
C23 C24 1.381(4) . ?
C23 H23 0.9300 . ?
C24 C25 1.419(3) . ?
C24 H24 0.9300 . ?
C25 C26 1.446(3) . ?
C26 C27 1.377(3) . ?
C26 H26 0.9300 . ?
C27 N1 1.390(3) . ?
O1 Si1 1.6741(17) . ?

loop_
_geom_torsion_atom_site_label_1
_geom_torsion_atom_site_label_2
_geom_torsion_atom_site_label_3
_geom_torsion_atom_site_label_4
_geom_torsion
_geom_torsion_site_symmetry_1
_geom_torsion_site_symmetry_2
_geom_torsion_site_symmetry_3
_geom_torsion_site_symmetry_4
_geom_torsion_publ_flag
Si2 C4 C5 C6 -93.5(3) . . . . ?
Si2 C4 C5 C27 84.6(3) . . . . ?
C27 C5 C6 C7 175.4(2) . . . . ?
C4 C5 C6 C7 -6.3(4) . . . . ?
C27 C5 C6 C19 5.7(3) . . . . ?
C4 C5 C6 C19 -175.9(2) . . . . ?
C5 C6 C7 C8 -118.9(3) . . . . ?
C19 C6 C7 C8 50.1(3) . . . . ?
C6 C7 C8 C9 -47.0(3) . . . . ?
C7 C8 C9 C10 -68.2(3) . . . . ?
C7 C8 C9 C11 173.5(2) . . . . ?
C7 C8 C9 C12 55.3(3) . . . . ?
C10 C9 C12 O1 -63.2(3) . . . . ?
C11 C9 C12 O1 56.9(3) . . . . ?
C8 C9 C12 O1 173.46(18) . . . . ?
C10 C9 C12 C19 60.6(3) . . . . ?
C11 C9 C12 C19 -179.3(2) . . . . ?
C8 C9 C12 C19 -62.7(2) . . . . ?
C5 C6 C19 N1 -7.2(2) . . . . ?
C7 C6 C19 N1 -178.26(19) . . . . ?
C5 C6 C19 C12 112.8(2) . . . . ?
C7 C6 C19 C12 -58.3(3) . . . . ?
O1 C12 C19 N1 -62.3(2) . . . . ?
C9 C12 C19 N1 173.17(19) . . . . ?
O1 C12 C19 C6 -173.49(17) . . . . ?
C9 C12 C19 C6 62.0(2) . . . . ?
N1 C20 C21 C22 176.6(2) . . . . ?
C25 C20 C21 C22 1.3(3) . . . . ?
C20 C21 C22 C23 0.7(3) . . . . ?
C21 C22 C23 C24 -0.6(4) . . . . ?
C22 C23 C24 C25 -1.5(4) . . . . ?
C23 C24 C25 C20 3.3(3) . . . . ?
C23 C24 C25 C26 -172.0(2) . . . . ?
N1 C20 C25 C24 -179.6(2) . . . . ?
C21 C20 C25 C24 -3.3(3) . . . . ?
N1 C20 C25 C26 -3.1(2) . . . . ?
C21 C20 C25 C26 173.2(2) . . . . ?
C24 C25 C26 C27 175.2(3) . . . . ?
C20 C25 C26 C27 -0.5(3) . . . . ?
C25 C26 C27 N1 3.9(2) . . . . ?
C25 C26 C27 C5 -165.9(3) . . . . ?
C6 C5 C27 C26 168.2(3) . . . . ?
C4 C5 C27 C26 -10.3(5) . . . . ?
C6 C5 C27 N1 -1.8(2) . . . . ?
C4 C5 C27 N1 179.76(19) . . . . ?
C21 C20 N1 C27 -170.3(2) . . . . ?
C25 C20 N1 C27 5.6(2) . . . . ?
C21 C20 N1 C19 -3.2(4) . . . . ?
C25 C20 N1 C19 172.7(2) . . . . ?
C26 C27 N1 C20 -6.1(2) . . . . ?
C5 C27 N1 C20 167.58(18) . . . . ?
C26 C27 N1 C19 -176.70(18) . . . . ?
C5 C27 N1 C19 -3.0(2) . . . . ?
C6 C19 N1 C20 -160.9(2) . . . . ?
C12 C19 N1 C20 85.2(3) . . . . ?
C6 C19 N1 C27 6.0(2) . . . . ?
C12 C19 N1 C27 -107.9(2) . . . . ?
C19 C12 O1 Si1 120.57(17) . . . . ?
C9 C12 O1 Si1 -116.96(18) . . . . ?
C12 O1 Si1 C14 -70.81(19) . . . . ?
C12 O1 Si1 C13 48.73(19) . . . . ?
C12 O1 Si1 C15 168.22(16) . . . . ?
C16 C15 Si1 O1 58.0(2) . . . . ?
C17 C15 Si1 O1 179.3(2) . . . . ?
C18 C15 Si1 O1 -61.5(2) . . . . ?
C16 C15 Si1 C14 -63.0(3) . . . . ?
C17 C15 Si1 C14 58.2(2) . . . . ?
C18 C15 Si1 C14 177.5(2) . . . . ?
C16 C15 Si1 C13 178.7(2) . . . . ?
C17 C15 Si1 C13 -60.1(2) . . . . ?
C18 C15 Si1 C13 59.2(2) . . . . ?
C5 C4 Si2 C3 54.2(2) . . . . ?
C5 C4 Si2 C1 -67.1(2) . . . . ?
C5 C4 Si2 C2 173.85(19) . . . . ?
